data_7206226
loop_
_publ_author_name
'Pilati, Tullio'
'Cozzi, Franco'

_publ_section_title
;
 Structures of hydro-, chloro-, and bromo-substituted maleimides and
 2,6-diaminopyridines, and of some of their 1&#x2009;:&#x2009;1
 heterodimers
;
_journal_issue 14
_journal_name_full CrystEngComm
_journal_page_first 4549
_journal_paper_doi 10.1039/c1ce05166k
_journal_volume 13
_journal_year 2011
_chemical_formula_moiety 'C5 H5 Cl2 N3'
_chemical_formula_sum 'C5 H5 Cl2 N3'
_chemical_formula_weight 178.02
_chemical_name_systematic
;
?
;
_space_group_IT_number 45
_symmetry_cell_setting orthorhombic
_symmetry_space_group_name_Hall 'I 2 -2c'
_symmetry_space_group_name_H-M 'I b a 2'
_atom_sites_solution_hydrogens difmap
_atom_sites_solution_primary direct
_atom_sites_solution_secondary difmap
_audit_creation_method SHELXL-97
_cell_angle_alpha 90.00
_cell_angle_beta 90.00
_cell_angle_gamma 90.00
_cell_formula_units_Z 8
_cell_length_a 11.5523(12)
_cell_length_b 23.163(2)
_cell_length_c 4.9721(3)
_cell_measurement_reflns_used 6242
_cell_measurement_temperature 103(2)
_cell_measurement_theta_max 35.97
_cell_measurement_theta_min 3.17
_cell_volume 1330.5(2)
_computing_cell_refinement 'Bruker SAINT'
_computing_data_collection 'Bruker SMART'
_computing_data_reduction 'Bruker SAINT'
_computing_molecular_graphics
;
ORTEP-3 (Farrugia, L.J. (1997) Jour. Appl. Cryst. 30, 565)
Mercury (Macrae, C. F., Edgington, P. R., McCabe, P., Pidcock, E.,
Shields, G. P., Taylor, R., Towler, M. & van de Streek, J. (2006).
J. Appl. Cryst. 39, 453-457
;
_computing_publication_material 'SHELXL-97 (Sheldrick, 1997)'
_computing_structure_refinement 'SHELXL-97 (Sheldrick, G. M. (2008). Acta Cryst. A64, 112-122)'
_computing_structure_solution
;
SIR2002 (Burla, M. C., Camalli, M., Carrozzini, B., Cascarano, G. L.,
Giacovazzo, C., Polidori, G. & Spagna, R. (2003).
J. Appl. Cryst. 36, 1103.)
;
_diffrn_ambient_temperature 103(2)
_diffrn_measured_fraction_theta_full 0.999
_diffrn_measured_fraction_theta_max 0.912
_diffrn_measurement_device_type 'Bruker APEX-II CCD area detector'
_diffrn_measurement_method '\f and \w scans'
_diffrn_radiation_monochromator graphite
_diffrn_radiation_source 'fine-focus sealed tube'
_diffrn_radiation_type MoK\a
_diffrn_radiation_wavelength 0.71073
_diffrn_reflns_av_R_equivalents 0.0201
_diffrn_reflns_av_sigmaI/netI 0.0226
_diffrn_reflns_limit_h_max 19
_diffrn_reflns_limit_h_min -17
_diffrn_reflns_limit_k_max 35
_diffrn_reflns_limit_k_min -36
_diffrn_reflns_limit_l_max 7
_diffrn_reflns_limit_l_min -8
_diffrn_reflns_number 8090
_diffrn_reflns_theta_full 31.00
_diffrn_reflns_theta_max 36.94
_diffrn_reflns_theta_min 1.76
_diffrn_standards_decay_% 0.00
_exptl_absorpt_coefficient_mu 0.887
_exptl_absorpt_correction_type none
_exptl_crystal_colour colourless
_exptl_crystal_density_diffrn 1.777
_exptl_crystal_density_method 'not measured'
_exptl_crystal_description rod
_exptl_crystal_F_000 720
_exptl_crystal_size_max 0.40
_exptl_crystal_size_mid 0.20
_exptl_crystal_size_min 0.16
_refine_diff_density_max 0.489
_refine_diff_density_min -0.388
_refine_diff_density_rms 0.091
_refine_ls_abs_structure_details 'Flack H D (1983), Acta Cryst. A39, 876-881'
_refine_ls_abs_structure_Flack -0.01(4)
_refine_ls_extinction_method none
_refine_ls_goodness_of_fit_ref 1.073
_refine_ls_hydrogen_treatment refall
_refine_ls_matrix_type full
_refine_ls_number_parameters 111
_refine_ls_number_reflns 2648
_refine_ls_number_restraints 1
_refine_ls_restrained_S_all 1.073
_refine_ls_R_factor_all 0.0232
_refine_ls_R_factor_gt 0.0218
_refine_ls_shift/su_max 0.000
_refine_ls_shift/su_mean 0.000
_refine_ls_structure_factor_coef Fsqd
_refine_ls_weighting_details 'calc w=1/[\s^2^(Fo^2^)+(0.0323P)^2^+0.3800P] where P=(Fo^2^+2Fc^2^)/3'
_refine_ls_weighting_scheme calc
_refine_ls_wR_factor_gt 0.0578
_refine_ls_wR_factor_ref 0.0591
_reflns_number_gt 2551
_reflns_number_total 2648
_reflns_threshold_expression I>2\s(I)
_cod_data_source_file c1ce05166k.txt
_cod_data_source_block cz16
_cod_database_code 7206226

loop_
_symmetry_equiv_pos_as_xyz
'x, y, z'
'-x, -y, z'
'x+1/2, -y+1/2, z'
'-x+1/2, y+1/2, z'
'x+1/2, y+1/2, z+1/2'
'-x+1/2, -y+1/2, z+1/2'
'x+1, -y+1, z+1/2'
'-x+1, y+1, z+1/2'

loop_
_atom_site_label
_atom_site_type_symbol
_atom_site_fract_x
_atom_site_fract_y
_atom_site_fract_z
_atom_site_U_iso_or_equiv
_atom_site_adp_type
_atom_site_occupancy
_atom_site_symmetry_multiplicity
_atom_site_calc_flag
_atom_site_refinement_flags
_atom_site_disorder_assembly
_atom_site_disorder_group
Cl1 Cl 0.14081(2) 0.213771(11) 0.64087(6) 0.01323(6) Uani 1 1 d . . .
Cl2 Cl 0.12557(2) 0.051828(11) 1.42759(6) 0.01415(6) Uani 1 1 d . . .
N1 N 0.38095(8) 0.11415(4) 0.97785(19) 0.01092(16) Uani 1 1 d . . .
C1 C 0.32708(9) 0.15301(5) 0.8196(2) 0.00984(17) Uani 1 1 d . . .
C2 C 0.20834(10) 0.16356(4) 0.8483(2) 0.01062(17) Uani 1 1 d . . .
C3 C 0.14489(9) 0.13254(5) 1.0339(3) 0.01098(17) Uani 1 1 d . . .
H3 H 0.0633(14) 0.1395(6) 1.053(4) 0.014(4) Uiso 1 1 d . . .
C4 C 0.20096(9) 0.09204(4) 1.1911(2) 0.01090(18) Uani 1 1 d . . .
C5 C 0.32071(9) 0.08415(4) 1.1614(2) 0.01078(16) Uani 1 1 d . . .
N2 N 0.39544(8) 0.18232(4) 0.6424(2) 0.01392(16) Uani 1 1 d . . .
H2A H 0.4629(13) 0.1661(6) 0.600(4) 0.016(4) Uiso 1 1 d . . .
H2B H 0.3663(16) 0.2054(9) 0.525(5) 0.039(7) Uiso 1 1 d . . .
N3 N 0.38229(9) 0.04462(5) 1.3101(2) 0.01392(18) Uani 1 1 d . . .
H3A H 0.4547(13) 0.0546(6) 1.337(4) 0.012(4) Uiso 1 1 d . . .
H3B H 0.3525(15) 0.0354(9) 1.456(4) 0.026(5) Uiso 1 1 d . . .

loop_
_atom_site_aniso_label
_atom_site_aniso_U_11
_atom_site_aniso_U_22
_atom_site_aniso_U_33
_atom_site_aniso_U_23
_atom_site_aniso_U_13
_atom_site_aniso_U_12
Cl1 0.01365(10) 0.01134(10) 0.01471(11) 0.00089(9) -0.00227(10) 0.00243(8)
Cl2 0.01537(11) 0.01324(11) 0.01385(11) 0.00074(9) 0.00392(10) -0.00310(8)
N1 0.0103(4) 0.0109(4) 0.0115(4) 0.0010(3) 0.0003(3) 0.0002(3)
C1 0.0100(4) 0.0093(4) 0.0103(4) -0.0005(3) -0.0002(3) -0.0003(3)
C2 0.0112(4) 0.0092(4) 0.0115(4) -0.0009(3) -0.0012(3) 0.0012(3)
C3 0.0089(4) 0.0111(4) 0.0129(4) -0.0016(3) -0.0003(4) 0.0003(3)
C4 0.0113(4) 0.0101(4) 0.0113(4) -0.0006(3) 0.0019(3) -0.0023(3)
C5 0.0113(4) 0.0098(4) 0.0112(4) -0.0006(4) 0.0001(3) 0.0002(3)
N2 0.0123(4) 0.0145(4) 0.0149(4) 0.0046(4) 0.0021(4) 0.0002(3)
N3 0.0147(4) 0.0143(4) 0.0128(4) 0.0034(3) 0.0002(3) 0.0025(3)

loop_
_atom_type_symbol
_atom_type_description
_atom_type_scat_dispersion_real
_atom_type_scat_dispersion_imag
_atom_type_scat_source
C C 0.0033 0.0016 'International Tables Vol C Tables 4.2.6.8 and 6.1.1.4'
H H 0.0000 0.0000 'International Tables Vol C Tables 4.2.6.8 and 6.1.1.4'
N N 0.0061 0.0033 'International Tables Vol C Tables 4.2.6.8 and 6.1.1.4'
Cl Cl 0.1484 0.1585 'International Tables Vol C Tables 4.2.6.8 and 6.1.1.4'

loop_
_geom_angle_atom_site_label_1
_geom_angle_atom_site_label_2
_geom_angle_atom_site_label_3
_geom_angle
_geom_angle_site_symmetry_1
_geom_angle_site_symmetry_3
_geom_angle_publ_flag
C5 N1 C1 120.24(9) . . ?
N1 C1 N2 116.24(9) . . ?
N1 C1 C2 120.62(10) . . ?
N2 C1 C2 123.08(10) . . ?
C3 C2 C1 119.82(10) . . ?
C3 C2 Cl1 120.42(9) . . ?
C1 C2 Cl1 119.72(9) . . ?
C2 C3 C4 118.85(9) . . ?
C2 C3 H3 119.9(10) . . ?
C4 C3 H3 121.2(10) . . ?
C3 C4 C5 119.40(10) . . ?
C3 C4 Cl2 120.83(8) . . ?
C5 C4 Cl2 119.76(8) . . ?
N1 C5 N3 116.24(9) . . ?
N1 C5 C4 121.02(10) . . ?
N3 C5 C4 122.71(10) . . ?
C1 N2 H2A 116.7(10) . . ?
C1 N2 H2B 121.5(13) . . ?
H2A N2 H2B 116.3(18) . . ?
C5 N3 H3A 113.5(10) . . ?
C5 N3 H3B 115.2(13) . . ?
H3A N3 H3B 109.3(18) . . ?

loop_
_geom_bond_atom_site_label_1
_geom_bond_atom_site_label_2
_geom_bond_distance
_geom_bond_site_symmetry_2
_geom_bond_publ_flag
Cl1 C2 1.7391(11) . ?
Cl2 C4 1.7344(10) . ?
N1 C5 1.3419(14) . ?
N1 C1 1.3477(14) . ?
C1 N2 1.3642(14) . ?
C1 C2 1.4006(16) . ?
C2 C3 1.3803(16) . ?
C3 C4 1.3825(16) . ?
C3 H3 0.960(16) . ?
C4 C5 1.4031(15) . ?
C5 N3 1.3749(15) . ?
N2 H2A 0.890(15) . ?
N2 H2B 0.86(2) . ?
N3 H3A 0.878(15) . ?
N3 H3B 0.83(2) . ?

loop_
_geom_torsion_atom_site_label_1
_geom_torsion_atom_site_label_2
_geom_torsion_atom_site_label_3
_geom_torsion_atom_site_label_4
_geom_torsion
_geom_torsion_site_symmetry_1
_geom_torsion_site_symmetry_2
_geom_torsion_site_symmetry_3
_geom_torsion_site_symmetry_4
_geom_torsion_publ_flag
C5 N1 C1 N2 178.76(10) . . . . ?
C5 N1 C1 C2 1.43(16) . . . . ?
N1 C1 C2 C3 -2.22(16) . . . . ?
N2 C1 C2 C3 -179.37(10) . . . . ?
N1 C1 C2 Cl1 -179.81(8) . . . . ?
N2 C1 C2 Cl1 3.04(15) . . . . ?
C1 C2 C3 C4 0.96(16) . . . . ?
Cl1 C2 C3 C4 178.53(8) . . . . ?
C2 C3 C4 C5 0.99(16) . . . . ?
C2 C3 C4 Cl2 179.99(8) . . . . ?
C1 N1 C5 N3 178.71(10) . . . . ?
C1 N1 C5 C4 0.59(16) . . . . ?
C3 C4 C5 N1 -1.82(16) . . . . ?
Cl2 C4 C5 N1 179.17(8) . . . . ?
C3 C4 C5 N3 -179.81(10) . . . . ?
Cl2 C4 C5 N3 1.18(15) . . . . ?

loop_
_cod_related_entry_id
_cod_related_entry_database
_cod_related_entry_code
1 ChemSpider 24582003
